data_4127808
loop_
_publ_author_name
'Wang, Jinlian'
'Chu, Ming'
'Fan, Jian-Xun'
'Lau, Tsz-Ki'
'Ren, Ai-Min'
'Lu, Xinhui'
'Miao, Qian'

_publ_section_title
;
 Crystal Engineering of Biphenylene-Containing Acenes for High-Mobility
 Organic Semiconductors.
;
_journal_issue 8
_journal_name_full 'Journal of the American Chemical Society'
_journal_page_first 3589
_journal_page_last 3596
_journal_paper_doi 10.1021/jacs.8b12671
_journal_volume 141
_journal_year 2019
_chemical_formula_sum 'C50 H50'
_chemical_formula_weight 650.90
_chemical_name_systematic 5,9,14,18-tetrabutyl-bisnaphtho[2',3':3,4]cyclobut[1,2-b:1',2'-i]anthracene
_space_group_crystal_system triclinic
_space_group_IT_number 2
_space_group_name_Hall '-P 1'
_space_group_name_H-M_alt 'P -1'
_symmetry_space_group_name_Hall '-P 1'
_symmetry_space_group_name_H-M 'P -1'
_atom_sites_solution_hydrogens geom
_audit_creation_method SHELXL-2014/6
_cell_angle_alpha 75.6814(14)
_cell_angle_beta 84.3870(13)
_cell_angle_gamma 80.6867(12)
_cell_formula_units_Z 1
_cell_length_a 5.2757(2)
_cell_length_b 12.2737(5)
_cell_length_c 14.9910(7)
_cell_measurement_reflns_used 136
_cell_measurement_temperature 298(2)
_cell_measurement_theta_max 15
_cell_measurement_theta_min 15
_cell_volume 926.45(7)
_computing_cell_refinement 'BRUKER D8VENTURE DIFFRACTOMETER'
_computing_data_collection 'BRUKER D8VENTURE DIFFRACTOMETER'
_computing_data_reduction 'BRUKER D8VENTURE DIFFRACTOMETER'
_computing_molecular_graphics 'BRUKER SHELXTL'
_computing_publication_material 'BRUKER SHELXTL'
_computing_structure_refinement 'SHELXL-2014/6 (Sheldrick, 2014)'
_diffrn_ambient_temperature 298(2)
_diffrn_measured_fraction_theta_full 0.998
_diffrn_measured_fraction_theta_max 0.998
_diffrn_measurement_device_type 'BRUKER D8VENTURE DIFFRACTOMETER'
_diffrn_measurement_method 'PHI & OMEGA SCAN'
_diffrn_radiation_type MoK\a
_diffrn_radiation_wavelength 0.71073
_diffrn_reflns_av_R_equivalents 0.0377
_diffrn_reflns_av_unetI/netI 0.0191
_diffrn_reflns_Laue_measured_fraction_full 0.998
_diffrn_reflns_Laue_measured_fraction_max 0.998
_diffrn_reflns_limit_h_max 6
_diffrn_reflns_limit_h_min -6
_diffrn_reflns_limit_k_max 14
_diffrn_reflns_limit_k_min -14
_diffrn_reflns_limit_l_max 17
_diffrn_reflns_limit_l_min -17
_diffrn_reflns_number 36404
_diffrn_reflns_point_group_measured_fraction_full 0.998
_diffrn_reflns_point_group_measured_fraction_max 0.998
_diffrn_reflns_theta_full 25.242
_diffrn_reflns_theta_max 25.248
_diffrn_reflns_theta_min 2.473
_exptl_absorpt_coefficient_mu 0.065
_exptl_absorpt_correction_T_max 0.7456
_exptl_absorpt_correction_T_min 0.6139
_exptl_absorpt_correction_type multi-scan
_exptl_crystal_colour yellow
_exptl_crystal_density_diffrn 1.167
_exptl_crystal_description block
_exptl_crystal_F_000 350
_exptl_crystal_size_max 0.500
_exptl_crystal_size_mid 0.400
_exptl_crystal_size_min 0.300
_refine_diff_density_max 0.802
_refine_diff_density_min -0.278
_refine_diff_density_rms 0.080
_refine_ls_extinction_coef 0.16(2)
_refine_ls_extinction_expression Fc^*^=kFc[1+0.001xFc^2^\l^3^/sin(2\q)]^-1/4^
_refine_ls_extinction_method SHELXL
_refine_ls_goodness_of_fit_ref 1.032
_refine_ls_hydrogen_treatment constr
_refine_ls_matrix_type full
_refine_ls_number_parameters 227
_refine_ls_number_reflns 3343
_refine_ls_number_restraints 0
_refine_ls_restrained_S_all 1.032
_refine_ls_R_factor_all 0.1057
_refine_ls_R_factor_gt 0.0807
_refine_ls_shift/su_max 0.001
_refine_ls_shift/su_mean 0.000
_refine_ls_structure_factor_coef Fsqd
_refine_ls_weighting_details 'w=1/[\s^2^(Fo^2^)+(0.1437P)^2^+0.5292P] where P=(Fo^2^+2Fc^2^)/3'
_refine_ls_weighting_scheme calc
_refine_ls_wR_factor_gt 0.2243
_refine_ls_wR_factor_ref 0.2600
_reflns_Friedel_coverage 0.000
_reflns_number_gt 2366
_reflns_number_total 3343
_reflns_threshold_expression 'I > 2\s(I)'
_cod_data_source_file ja8b12671_si_004.cif
_cod_data_source_block 2a
_cod_database_code 4127808
_shelx_space_group_comment
;
The symmetry employed for this shelxl refinement is uniquely defined
by the following loop, which should always be used as a source of
symmetry information in preference to the above space-group names.
They are only intended as comments.
;
_shelx_estimated_absorpt_t_min 0.968
_shelx_estimated_absorpt_t_max 0.981
_shelxl_version_number 2014/6

loop_
_space_group_symop_operation_xyz
'x, y, z'
'-x, -y, -z'

loop_
_atom_site_label
_atom_site_type_symbol
_atom_site_fract_x
_atom_site_fract_y
_atom_site_fract_z
_atom_site_U_iso_or_equiv
_atom_site_adp_type
_atom_site_occupancy
_atom_site_site_symmetry_order
_atom_site_calc_flag
_atom_site_refinement_flags_posn
_atom_site_refinement_flags_adp
C1 C 0.4220(5) 0.2177(2) 0.87896(16) 0.0433(6) Uani 1 1 d . .
C2 C 0.5689(5) 0.2230(2) 0.95147(18) 0.0523(7) Uani 1 1 d . .
H2A H 0.7032 0.1650 0.9703 0.063 Uiso 1 1 calc R U
C3 C 0.5191(6) 0.3107(2) 0.9946(2) 0.0579(8) Uani 1 1 d . .
H3A H 0.6203 0.3121 1.0416 0.070 Uiso 1 1 calc R U
C4 C 0.3180(6) 0.3979(2) 0.9684(2) 0.0583(8) Uani 1 1 d . .
H4A H 0.2844 0.4572 0.9982 0.070 Uiso 1 1 calc R U
C5 C 0.1704(5) 0.3965(2) 0.89952(19) 0.0530(7) Uani 1 1 d . .
H5A H 0.0361 0.4553 0.8831 0.064 Uiso 1 1 calc R U
C6 C 0.2150(5) 0.3080(2) 0.85177(17) 0.0449(6) Uani 1 1 d . .
C7 C 0.0588(5) 0.3107(2) 0.77767(17) 0.0473(6) Uani 1 1 d . .
C8 C 0.1277(5) 0.2229(2) 0.73653(17) 0.0461(6) Uani 1 1 d . .
C9 C 0.0630(5) 0.1705(2) 0.66370(17) 0.0470(6) Uani 1 1 d . .
C10 C -0.0972(5) 0.1764(2) 0.59735(18) 0.0511(7) Uani 1 1 d . .
H10A H -0.2332 0.2352 0.5841 0.061 Uiso 1 1 calc R U
C11 C -0.0487(5) 0.0879(2) 0.54810(17) 0.0450(6) Uani 1 1 d . .
C12 C -0.2040(5) 0.0867(2) 0.47815(18) 0.0493(7) Uani 1 1 d . .
H12A H -0.3408 0.1449 0.4637 0.059 Uiso 1 1 calc R U
C13 C -0.1626(5) 0.0021(2) 0.42927(17) 0.0436(6) Uani 1 1 d . .
C14 C -0.3269(5) 0.0049(2) 0.35687(17) 0.0462(6) Uani 1 1 d . .
H14A H -0.4643 0.0626 0.3417 0.055 Uiso 1 1 calc R U
C15 C -0.2732(5) -0.0793(2) 0.31230(17) 0.0445(6) Uani 1 1 d . .
C16 C 0.3352(5) 0.1317(2) 0.76251(17) 0.0442(6) Uani 1 1 d . .
C17 C 0.4845(4) 0.1239(2) 0.83335(16) 0.0422(6) Uani 1 1 d . .
C18 C 0.6979(5) 0.0289(2) 0.86588(18) 0.0470(7) Uani 1 1 d . .
H18A H 0.6611 -0.0043 0.9307 0.056 Uiso 1 1 calc R U
H18B H 0.8566 0.0610 0.8608 0.056 Uiso 1 1 calc R U
C19 C 0.7412(5) -0.0650(2) 0.81454(17) 0.0468(7) Uani 1 1 d . .
H19A H 0.7787 -0.0327 0.7496 0.056 Uiso 1 1 calc R U
H19B H 0.5846 -0.0987 0.8202 0.056 Uiso 1 1 calc R U
C20 C 0.9606(5) -0.1571(2) 0.85057(19) 0.0532(7) Uani 1 1 d . .
H20A H 1.1176 -0.1236 0.8444 0.064 Uiso 1 1 calc R U
H20B H 0.9238 -0.1891 0.9156 0.064 Uiso 1 1 calc R U
C21 C 1.0015(7) -0.2510(3) 0.7996(3) 0.0784(10) Uani 1 1 d . .
H21A H 1.1414 -0.3072 0.8245 0.118 Uiso 1 1 calc R U
H21B H 0.8477 -0.2855 0.8065 0.118 Uiso 1 1 calc R U
H21C H 1.0414 -0.2200 0.7354 0.118 Uiso 1 1 calc R U
C22 C -0.1582(6) 0.4043(2) 0.7453(2) 0.0619(8) Uani 1 1 d . .
H22A H -0.2813 0.3740 0.7175 0.074 Uiso 1 1 calc R U
H22B H -0.2455 0.4291 0.7983 0.074 Uiso 1 1 calc R U
C23 C -0.0750(9) 0.5029(4) 0.6784(3) 0.1036(14) Uani 1 1 d . .
H23A H 0.0341 0.4773 0.6294 0.124 Uiso 1 1 calc R U
H23B H 0.0261 0.5409 0.7086 0.124 Uiso 1 1 calc R U
C24 C -0.3056(15) 0.5879(6) 0.6362(5) 0.187(3) Uani 1 1 d . .
H24A H -0.4595 0.5621 0.6701 0.224 Uiso 1 1 calc R U
H24B H -0.2924 0.6599 0.6499 0.224 Uiso 1 1 calc R U
C25 C -0.340(3) 0.6058(13) 0.5648(8) 0.467(17) Uani 1 1 d . .
H25A H -0.4924 0.6606 0.5526 0.701 Uiso 1 1 calc R U
H25B H -0.1960 0.6357 0.5286 0.701 Uiso 1 1 calc R U
H25C H -0.3644 0.5372 0.5489 0.701 Uiso 1 1 calc R U

loop_
_atom_site_aniso_label
_atom_site_aniso_U_11
_atom_site_aniso_U_22
_atom_site_aniso_U_33
_atom_site_aniso_U_23
_atom_site_aniso_U_13
_atom_site_aniso_U_12
C1 0.0429(13) 0.0473(14) 0.0437(13) -0.0174(11) -0.0080(10) -0.0047(11)
C2 0.0506(15) 0.0564(15) 0.0556(15) -0.0229(12) -0.0155(12) -0.0015(12)
C3 0.0618(17) 0.0645(17) 0.0582(16) -0.0310(14) -0.0166(13) -0.0067(14)
C4 0.0625(17) 0.0595(16) 0.0640(17) -0.0352(14) -0.0077(13) -0.0065(13)
C5 0.0538(15) 0.0516(15) 0.0579(16) -0.0246(12) -0.0071(12) 0.0002(12)
C6 0.0436(13) 0.0477(14) 0.0477(14) -0.0192(11) -0.0057(10) -0.0046(11)
C7 0.0449(14) 0.0490(14) 0.0499(14) -0.0184(11) -0.0098(11) 0.0020(11)
C8 0.0441(13) 0.0499(14) 0.0488(14) -0.0208(11) -0.0117(11) 0.0001(11)
C9 0.0462(14) 0.0477(14) 0.0500(14) -0.0196(11) -0.0125(11) 0.0031(11)
C10 0.0515(15) 0.0519(15) 0.0535(15) -0.0234(12) -0.0190(12) 0.0088(11)
C11 0.0444(14) 0.0482(14) 0.0450(13) -0.0174(11) -0.0129(11) 0.0021(11)
C12 0.0455(14) 0.0506(15) 0.0537(15) -0.0209(12) -0.0165(11) 0.0091(11)
C13 0.0426(13) 0.0466(14) 0.0441(13) -0.0170(11) -0.0106(10) 0.0005(11)
C14 0.0429(13) 0.0502(14) 0.0483(14) -0.0210(11) -0.0134(11) 0.0062(11)
C15 0.0410(13) 0.0497(14) 0.0453(13) -0.0175(11) -0.0108(10) 0.0004(10)
C16 0.0436(13) 0.0466(13) 0.0464(14) -0.0186(11) -0.0095(10) -0.0018(10)
C17 0.0387(13) 0.0465(13) 0.0441(13) -0.0157(10) -0.0088(10) -0.0022(10)
C18 0.0444(13) 0.0491(14) 0.0503(14) -0.0171(11) -0.0130(11) 0.0000(11)
C19 0.0444(13) 0.0485(14) 0.0493(14) -0.0157(11) -0.0125(11) -0.0002(11)
C20 0.0491(15) 0.0504(15) 0.0597(16) -0.0157(12) -0.0141(12) 0.0049(12)
C21 0.089(2) 0.0641(19) 0.083(2) -0.0312(17) -0.0211(18) 0.0151(17)
C22 0.0571(17) 0.0646(18) 0.0642(18) -0.0252(15) -0.0164(13) 0.0136(14)
C23 0.105(3) 0.091(3) 0.098(3) -0.009(2) -0.014(2) 0.017(2)
C24 0.196(7) 0.163(5) 0.126(5) 0.041(4) -0.019(5) 0.081(5)
C25 0.56(3) 0.51(2) 0.154(9) -0.036(11) -0.093(12) 0.42(2)

loop_
_atom_type_symbol
_atom_type_description
_atom_type_scat_dispersion_real
_atom_type_scat_dispersion_imag
_atom_type_scat_source
C C 0.0033 0.0016 'International Tables Vol C Tables 4.2.6.8 and 6.1.1.4'
H H 0.0000 0.0000 'International Tables Vol C Tables 4.2.6.8 and 6.1.1.4'

loop_
_geom_angle_atom_site_label_1
_geom_angle_atom_site_label_2
_geom_angle_atom_site_label_3
_geom_angle
_geom_angle_site_symmetry_1
_geom_angle_site_symmetry_3
C2 C1 C6 117.7(2) . .
C2 C1 C17 120.3(2) . .
C6 C1 C17 121.9(2) . .
C3 C2 C1 121.9(2) . .
C2 C3 C4 120.3(2) . .
C5 C4 C3 120.1(2) . .
C4 C5 C6 122.0(3) . .
C5 C6 C1 117.9(2) . .
C5 C6 C7 120.5(2) . .
C1 C6 C7 121.5(2) . .
C8 C7 C6 114.2(2) . .
C8 C7 C22 122.0(2) . .
C6 C7 C22 123.8(2) . .
C7 C8 C16 125.1(2) . .
C7 C8 C9 144.3(2) . .
C16 C8 C9 90.55(19) . .
C10 C9 C15 123.2(2) . 2_556
C10 C9 C8 146.6(2) . .
C15 C9 C8 90.25(19) 2_556 .
C9 C10 C11 117.1(2) . .
C12 C11 C10 121.3(2) . .
C12 C11 C13 118.7(2) . 2_556
C10 C11 C13 120.0(2) . 2_556
C13 C12 C11 122.7(2) . .
C12 C13 C11 118.6(2) . 2_556
C12 C13 C14 120.8(2) . .
C11 C13 C14 120.6(2) 2_556 .
C15 C14 C13 117.3(2) . .
C14 C15 C9 121.8(2) . 2_556
C14 C15 C16 148.6(2) . 2_556
C9 C15 C16 89.55(18) 2_556 2_556
C17 C16 C8 122.9(2) . .
C17 C16 C15 147.4(2) . 2_556
C8 C16 C15 89.64(18) . 2_556
C16 C17 C1 114.2(2) . .
C16 C17 C18 125.5(2) . .
C1 C17 C18 120.3(2) . .
C17 C18 C19 115.50(19) . .
C18 C19 C20 112.5(2) . .
C21 C20 C19 112.3(2) . .
C23 C22 C7 113.8(3) . .
C22 C23 C24 111.9(4) . .
C25 C24 C23 122.5(9) . .

loop_
_geom_bond_atom_site_label_1
_geom_bond_atom_site_label_2
_geom_bond_distance
_geom_bond_site_symmetry_2
C1 C2 1.415(3) .
C1 C6 1.435(3) .
C1 C17 1.458(3) .
C2 C3 1.365(3) .
C3 C4 1.389(4) .
C4 C5 1.358(4) .
C5 C6 1.419(3) .
C6 C7 1.437(3) .
C7 C8 1.354(3) .
C7 C22 1.508(3) .
C8 C16 1.440(3) .
C8 C9 1.488(3) .
C9 C10 1.348(3) .
C9 C15 1.446(3) 2_556
C10 C11 1.435(3) .
C11 C12 1.397(4) .
C11 C13 1.438(3) 2_556
C12 C13 1.391(3) .
C13 C11 1.438(3) 2_556
C13 C14 1.444(3) .
C14 C15 1.343(3) .
C15 C9 1.446(3) 2_556
C15 C16 1.508(3) 2_556
C16 C17 1.359(3) .
C16 C15 1.508(3) 2_556
C17 C18 1.505(3) .
C18 C19 1.514(3) .
C19 C20 1.519(3) .
C20 C21 1.510(4) .
C22 C23 1.466(5) .
C23 C24 1.544(7) .
C24 C25 1.066(11) .
